data_7204836
loop_
_publ_author_name
'Zakrassov, Alexander'
'Shteiman, Vitaly'
'Sheynin, Yana'
'Tumanskii, Boris'
'Botoshansky, Mark'
'Kapon, Moshe'
'Keren, Amit'
'Kaftory, Menahem'
'Vos, Thomas E.'
'Miller, Joel S.'

_publ_section_title
;
 Synthesis, structural, and magnetic characterization of substituted
 benzoimidazole-l-yl N,N?-dioxides
;
_journal_issue 12
_journal_name_full 'Journal of Materials Chemistry'
_journal_page_first 1827
_journal_paper_doi 10.1039/b400299g
_journal_volume 14
_journal_year 2004
_chemical_formula_moiety 'C13 H7 F2 N2 O2'
_chemical_formula_sum 'C13 H7 F2 N2 O2'
_chemical_formula_weight 261.21
_chemical_name_systematic
;
2-(2,6-difluorophenyl)benzimidazolyl-N,N'-dioxide
;
_space_group_IT_number 14
_symmetry_cell_setting monoclinic
_symmetry_space_group_name_Hall '-P 2ybc'
_symmetry_space_group_name_H-M 'P 1 21/c 1'
_atom_sites_solution_hydrogens geom
_atom_sites_solution_primary direct
_atom_sites_solution_secondary difmap
_audit_creation_method SHELXL-97
_cell_angle_alpha 90.00
_cell_angle_beta 121.30(2)
_cell_angle_gamma 90.00
_cell_formula_units_Z 4
_cell_length_a 6.942(1)
_cell_length_b 21.265(3)
_cell_length_c 8.886(1)
_cell_measurement_reflns_used 2003
_cell_measurement_temperature 293(2)
_cell_measurement_theta_max 25.05
_cell_measurement_theta_min 2.85
_cell_volume 1120.8(4)
_computing_cell_refinement 'DENZO SMN (Otwinowski & Minor 1997)'
_computing_data_collection 'Collect (Nonius, 2001)'
_computing_data_reduction 'DENZO SMN (Otwinowski & Minor 1997)'
_computing_molecular_graphics 'Ortep-3 for Windows (Farrugia, 1997)'
_computing_structure_refinement 'SHELXL-97 (Sheldrick, 1997)'
_computing_structure_solution 'SHELXS-97 (Sheldrick, 1990)'
_diffrn_ambient_temperature 293(2)
_diffrn_measured_fraction_theta_full 0.989
_diffrn_measured_fraction_theta_max 0.989
_diffrn_measurement_device_type 'Nonius KappaCCD'
_diffrn_measurement_method omega-scans
_diffrn_radiation_monochromator graphite
_diffrn_radiation_source 'fine-focus sealed tube'
_diffrn_radiation_type MoK\a
_diffrn_radiation_wavelength 0.71073
_diffrn_reflns_av_R_equivalents 0.0000
_diffrn_reflns_av_sigmaI/netI 0.0899
_diffrn_reflns_limit_h_max 8
_diffrn_reflns_limit_h_min 0
_diffrn_reflns_limit_k_max 0
_diffrn_reflns_limit_k_min -25
_diffrn_reflns_limit_l_max 8
_diffrn_reflns_limit_l_min -10
_diffrn_reflns_number 1972
_diffrn_reflns_theta_full 25.05
_diffrn_reflns_theta_max 25.05
_diffrn_reflns_theta_min 2.85
_exptl_absorpt_coefficient_mu 0.129
_exptl_absorpt_correction_T_max 1.00
_exptl_absorpt_correction_T_min 0.98
_exptl_absorpt_correction_type none
_exptl_absorpt_process_details none
_exptl_crystal_colour black
_exptl_crystal_density_diffrn 1.548
_exptl_crystal_density_method 'not measured'
_exptl_crystal_description prism
_exptl_crystal_F_000 532
_exptl_crystal_size_max 0.12
_exptl_crystal_size_mid 0.12
_exptl_crystal_size_min 0.03
_refine_diff_density_max 0.201
_refine_diff_density_min -0.175
_refine_diff_density_rms 0.046
_refine_ls_extinction_coef 0.023(5)
_refine_ls_extinction_expression Fc^*^=kFc[1+0.001xFc^2^\l^3^/sin(2\q)]^-1/4^
_refine_ls_extinction_method SHELXL
_refine_ls_goodness_of_fit_ref 0.977
_refine_ls_hydrogen_treatment mixed
_refine_ls_matrix_type full
_refine_ls_number_parameters 173
_refine_ls_number_reflns 1972
_refine_ls_number_restraints 0
_refine_ls_restrained_S_all 0.977
_refine_ls_R_factor_all 0.1253
_refine_ls_R_factor_gt 0.0493
_refine_ls_shift/su_max 0.000
_refine_ls_shift/su_mean 0.000
_refine_ls_structure_factor_coef Fsqd
_refine_ls_weighting_details 'calc w=1/[\s^2^(Fo^2^)+(0.0619P)^2^+0.0000P] where P=(Fo^2^+2Fc^2^)/3'
_refine_ls_weighting_scheme calc
_refine_ls_wR_factor_gt 0.1079
_refine_ls_wR_factor_ref 0.1418
_reflns_number_gt 1005
_reflns_number_total 1972
_reflns_threshold_expression >2sigma(I)
_cod_data_source_file b400299g.txt
_cod_data_source_block difl(b)
_cod_original_cell_volume 1120.9(4)
_cod_original_sg_symbol_H-M 'P 21/c'
_cod_database_code 7204836

loop_
_symmetry_equiv_pos_as_xyz
'x, y, z'
'-x, y+1/2, -z+1/2'
'-x, -y, -z'
'x, -y-1/2, z-1/2'

loop_
_atom_site_label
_atom_site_type_symbol
_atom_site_fract_x
_atom_site_fract_y
_atom_site_fract_z
_atom_site_U_iso_or_equiv
_atom_site_adp_type
_atom_site_occupancy
_atom_site_symmetry_multiplicity
_atom_site_calc_flag
_atom_site_refinement_flags
_atom_site_disorder_assembly
_atom_site_disorder_group
F1 F 0.9925(3) -0.11035(11) 1.0320(3) 0.0749(7) Uani 1 1 d . . .
F2 F 0.2608(4) -0.17119(10) 0.8689(3) 0.0789(8) Uani 1 1 d . . .
O1 O 0.7233(4) -0.00190(11) 1.0121(3) 0.0584(7) Uani 1 1 d . . .
O2 O 0.2834(4) -0.14121(11) 0.5604(3) 0.0672(8) Uani 1 1 d . . .
N1 N 0.5805(4) -0.02435(12) 0.8609(3) 0.0449(7) Uani 1 1 d . . .
N2 N 0.3695(4) -0.09039(12) 0.6468(4) 0.0488(8) Uani 1 1 d . . .
C1 C 0.5286(5) -0.08652(14) 0.8205(4) 0.0449(8) Uani 1 1 d . . .
C2 C 0.4453(6) 0.01176(14) 0.7079(4) 0.0452(8) Uani 1 1 d . . .
C3 C 0.4321(6) 0.07613(15) 0.6835(5) 0.0543(10) Uani 1 1 d . . .
H3 H 0.5283 0.1034 0.7801 0.065 Uiso 1 1 d R . .
C4 C 0.2743(7) 0.09619(18) 0.5149(5) 0.0637(11) Uani 1 1 d . . .
H4 H 0.2535 0.1403 0.4883 0.076 Uiso 1 1 d R . .
C5 C 0.1410(6) 0.05470(18) 0.3780(5) 0.0582(10) Uani 1 1 d . . .
H5 H 0.0365 0.0718 0.2639 0.070 Uiso 1 1 d R . .
C6 C 0.1586(6) -0.00968(16) 0.4049(4) 0.0527(9) Uani 1 1 d . . .
H6 H 0.0742 -0.0401 0.3140 0.063 Uiso 1 1 d R . .
C7 C 0.3134(5) -0.02913(14) 0.5737(4) 0.0448(9) Uani 1 1 d . . .
C8 C 0.6216(6) -0.13841(15) 0.9434(4) 0.0469(9) Uani 1 1 d . . .
C9 C 0.4869(7) -0.18059(17) 0.9666(5) 0.0603(10) Uani 1 1 d . . .
C10 C 0.5678(8) -0.22921(17) 1.0839(6) 0.0743(13) Uani 1 1 d . . .
H10 H 0.4669 -0.2580 1.0919 0.089 Uiso 1 1 d R . .
C11 C 0.7999(9) -0.23603(19) 1.1885(6) 0.0807(14) Uani 1 1 d . . .
H11 H 0.8593 -0.2692 1.2742 0.097 Uiso 1 1 d R . .
C12 C 0.9415(7) -0.19631(19) 1.1725(5) 0.0724(13) Uani 1 1 d . . .
H12 H 1.1025 -0.2004 1.2429 0.087 Uiso 1 1 d R . .
C13 C 0.8511(6) -0.14883(17) 1.0504(5) 0.0563(10) Uani 1 1 d . . .

loop_
_atom_site_aniso_label
_atom_site_aniso_U_11
_atom_site_aniso_U_22
_atom_site_aniso_U_33
_atom_site_aniso_U_23
_atom_site_aniso_U_13
_atom_site_aniso_U_12
F1 0.0526(13) 0.0912(16) 0.0710(16) 0.0138(12) 0.0252(12) 0.0041(11)
F2 0.0603(15) 0.0701(15) 0.0997(18) 0.0037(13) 0.0370(13) -0.0110(11)
O1 0.0521(15) 0.0662(16) 0.0421(14) -0.0093(12) 0.0141(12) -0.0099(12)
O2 0.0731(18) 0.0500(15) 0.0590(16) -0.0188(12) 0.0205(14) -0.0057(13)
N1 0.0430(16) 0.0481(16) 0.0405(16) -0.0012(13) 0.0195(14) -0.0018(13)
N2 0.0489(17) 0.0450(16) 0.0444(16) -0.0016(14) 0.0186(14) 0.0036(14)
C1 0.0428(19) 0.047(2) 0.0397(19) 0.0026(16) 0.0179(16) 0.0034(16)
C2 0.0452(19) 0.049(2) 0.0412(18) 0.0023(16) 0.0225(16) 0.0016(16)
C3 0.063(2) 0.049(2) 0.055(2) -0.0009(17) 0.034(2) -0.0011(18)
C4 0.076(3) 0.055(2) 0.072(3) 0.017(2) 0.046(2) 0.014(2)
C5 0.056(2) 0.072(3) 0.049(2) 0.016(2) 0.0288(19) 0.014(2)
C6 0.050(2) 0.064(2) 0.040(2) 0.0004(16) 0.0197(18) 0.0053(17)
C7 0.046(2) 0.0485(19) 0.045(2) -0.0034(16) 0.0274(17) 0.0035(16)
C8 0.050(2) 0.0454(19) 0.0402(19) 0.0016(15) 0.0195(17) 0.0041(16)
C9 0.061(3) 0.053(2) 0.064(3) -0.0011(19) 0.030(2) -0.003(2)
C10 0.099(4) 0.049(2) 0.076(3) 0.003(2) 0.046(3) -0.009(2)
C11 0.108(4) 0.054(2) 0.060(3) 0.011(2) 0.030(3) 0.008(3)
C12 0.075(3) 0.067(3) 0.053(3) 0.004(2) 0.018(2) 0.011(2)
C13 0.053(2) 0.057(2) 0.048(2) 0.0052(17) 0.0190(19) 0.0027(19)

loop_
_atom_type_symbol
_atom_type_description
_atom_type_scat_dispersion_real
_atom_type_scat_dispersion_imag
_atom_type_scat_source
C C 0.0033 0.0016 'International Tables Vol C Tables 4.2.6.8 and 6.1.1.4'
H H 0.0000 0.0000 'International Tables Vol C Tables 4.2.6.8 and 6.1.1.4'
F F 0.0171 0.0103 'International Tables Vol C Tables 4.2.6.8 and 6.1.1.4'
N N 0.0061 0.0033 'International Tables Vol C Tables 4.2.6.8 and 6.1.1.4'
O O 0.0106 0.0060 'International Tables Vol C Tables 4.2.6.8 and 6.1.1.4'

loop_
_geom_angle_atom_site_label_1
_geom_angle_atom_site_label_2
_geom_angle_atom_site_label_3
_geom_angle
_geom_angle_site_symmetry_1
_geom_angle_site_symmetry_3
_geom_angle_publ_flag
O1 N1 C1 126.3(3) . . ?
O1 N1 C2 125.0(3) . . ?
C1 N1 C2 108.6(2) . . ?
O2 N2 C1 125.8(3) . . ?
O2 N2 C7 124.7(3) . . ?
C1 N2 C7 109.5(3) . . ?
N2 C1 N1 107.8(3) . . ?
N2 C1 C8 126.4(3) . . ?
N1 C1 C8 125.8(3) . . ?
C7 C2 C3 122.1(3) . . ?
C7 C2 N1 107.6(3) . . ?
C3 C2 N1 130.3(3) . . ?
C2 C3 C4 115.1(3) . . ?
C2 C3 H3 119.9 . . ?
C4 C3 H3 124.9 . . ?
C3 C4 C5 122.8(3) . . ?
C3 C4 H4 120.0 . . ?
C5 C4 H4 117.2 . . ?
C6 C5 C4 121.1(3) . . ?
C6 C5 H5 120.4 . . ?
C4 C5 H5 118.5 . . ?
C7 C6 C5 115.7(3) . . ?
C7 C6 H6 120.2 . . ?
C5 C6 H6 124.1 . . ?
C2 C7 C6 123.1(3) . . ?
C2 C7 N2 106.5(3) . . ?
C6 C7 N2 130.4(3) . . ?
C13 C8 C9 114.7(3) . . ?
C13 C8 C1 122.9(3) . . ?
C9 C8 C1 122.3(3) . . ?
F2 C9 C10 118.7(4) . . ?
F2 C9 C8 117.1(3) . . ?
C10 C9 C8 124.2(4) . . ?
C9 C10 C11 117.7(4) . . ?
C9 C10 H10 120.9 . . ?
C11 C10 H10 121.4 . . ?
C12 C11 C10 121.1(4) . . ?
C12 C11 H11 120.3 . . ?
C10 C11 H11 118.6 . . ?
C11 C12 C13 118.8(4) . . ?
C11 C12 H12 122.5 . . ?
C13 C12 H12 118.7 . . ?
F1 C13 C12 118.6(4) . . ?
F1 C13 C8 118.0(3) . . ?
C12 C13 C8 123.5(4) . . ?

loop_
_geom_bond_atom_site_label_1
_geom_bond_atom_site_label_2
_geom_bond_distance
_geom_bond_site_symmetry_2
_geom_bond_publ_flag
F1 C13 1.351(4) . ?
F2 C9 1.357(4) . ?
O1 N1 1.277(3) . ?
O2 N2 1.280(3) . ?
N1 C1 1.368(4) . ?
N1 C2 1.412(4) . ?
N2 C1 1.355(4) . ?
N2 C7 1.417(4) . ?
C1 C8 1.447(4) . ?
C2 C7 1.372(4) . ?
C2 C3 1.381(4) . ?
C3 C4 1.387(5) . ?
C3 H3 0.9601 . ?
C4 C5 1.394(5) . ?
C4 H4 0.9600 . ?
C5 C6 1.384(5) . ?
C5 H5 0.9600 . ?
C6 C7 1.379(4) . ?
C6 H6 0.9600 . ?
C8 C13 1.385(4) . ?
C8 C9 1.387(5) . ?
C9 C10 1.365(5) . ?
C10 C11 1.388(6) . ?
C10 H10 0.9600 . ?
C11 C12 1.359(6) . ?
C11 H11 0.9601 . ?
C12 C13 1.372(5) . ?
C12 H12 0.9600 . ?

loop_
_geom_torsion_atom_site_label_1
_geom_torsion_atom_site_label_2
_geom_torsion_atom_site_label_3
_geom_torsion_atom_site_label_4
_geom_torsion
_geom_torsion_site_symmetry_1
_geom_torsion_site_symmetry_2
_geom_torsion_site_symmetry_3
_geom_torsion_site_symmetry_4
_geom_torsion_publ_flag
O2 N2 C1 N1 178.2(3) . . . . ?
C7 N2 C1 N1 -1.2(4) . . . . ?
O2 N2 C1 C8 -4.0(6) . . . . ?
C7 N2 C1 C8 176.6(3) . . . . ?
O1 N1 C1 N2 179.9(3) . . . . ?
C2 N1 C1 N2 1.3(4) . . . . ?
O1 N1 C1 C8 2.0(6) . . . . ?
C2 N1 C1 C8 -176.6(3) . . . . ?
O1 N1 C2 C7 -179.5(3) . . . . ?
C1 N1 C2 C7 -0.9(4) . . . . ?
O1 N1 C2 C3 -0.4(6) . . . . ?
C1 N1 C2 C3 178.2(4) . . . . ?
C7 C2 C3 C4 0.8(5) . . . . ?
N1 C2 C3 C4 -178.1(4) . . . . ?
C2 C3 C4 C5 -1.2(6) . . . . ?
C3 C4 C5 C6 0.7(6) . . . . ?
C4 C5 C6 C7 0.3(5) . . . . ?
C3 C2 C7 C6 0.1(5) . . . . ?
N1 C2 C7 C6 179.3(3) . . . . ?
C3 C2 C7 N2 -179.1(3) . . . . ?
N1 C2 C7 N2 0.1(4) . . . . ?
C5 C6 C7 C2 -0.7(5) . . . . ?
C5 C6 C7 N2 178.2(3) . . . . ?
O2 N2 C7 C2 -178.7(3) . . . . ?
C1 N2 C7 C2 0.7(4) . . . . ?
O2 N2 C7 C6 2.2(6) . . . . ?
C1 N2 C7 C6 -178.4(3) . . . . ?
N2 C1 C8 C13 128.0(4) . . . . ?
N1 C1 C8 C13 -54.5(5) . . . . ?
N2 C1 C8 C9 -53.9(5) . . . . ?
N1 C1 C8 C9 123.6(4) . . . . ?
C13 C8 C9 F2 177.9(3) . . . . ?
C1 C8 C9 F2 -0.3(5) . . . . ?
C13 C8 C9 C10 -0.2(6) . . . . ?
C1 C8 C9 C10 -178.4(4) . . . . ?
F2 C9 C10 C11 -176.9(3) . . . . ?
C8 C9 C10 C11 1.2(6) . . . . ?
C9 C10 C11 C12 -1.1(6) . . . . ?
C10 C11 C12 C13 0.1(6) . . . . ?
C11 C12 C13 F1 -178.5(4) . . . . ?
C11 C12 C13 C8 1.0(6) . . . . ?
C9 C8 C13 F1 178.5(3) . . . . ?
C1 C8 C13 F1 -3.2(5) . . . . ?
C9 C8 C13 C12 -1.0(5) . . . . ?
C1 C8 C13 C12 177.3(4) . . . . ?
